data_1000196
loop_
_publ_author_name
'Lacorre, P'
'Hervieu, M'
'Choisnet, J'
'Raveau, B'

_publ_section_title
;
Oxydes M~3~ O~4~ a empilement hexagonal double type D.H. Li Fe Sn O~4~
(M = Li,Fe,Sb,Sn): Transitions reversibles ramsdellite - D.H. Li Fe Sn
O~4~
;
_journal_coden_ASTM JSSCBI
_journal_name_full 'Journal of Solid State Chemistry'
_journal_page_first 44
_journal_page_last 52
_journal_paper_doi 10.1016/0022-4596(84)90313-X
_journal_volume 51
_journal_year 1984
_chemical_formula_structural 'Li4.66 Fe4 Sb2 Sn1.32 O16'
_chemical_formula_sum 'Fe4 Li4.66 O16 Sb2 Sn1.32'
_chemical_name_systematic
;
Lithium iron(III) antimony(V) tin(IV) oxide (4.66/4/2/1.32/16) - Low
form
;
_space_group_IT_number 186
_symmetry_cell_setting hexagonal
_symmetry_Int_Tables_number 186
_symmetry_space_group_name_Hall 'P 6c -2c'
_symmetry_space_group_name_H-M 'P 63 m c'
_cell_angle_alpha 90
_cell_angle_beta 90
_cell_angle_gamma 120
_cell_formula_units_Z 1
_cell_length_a 5.950(2)
_cell_length_b 5.950(2)
_cell_length_c 9.701(4)
_cell_volume 297.4
_refine_ls_R_factor_all 0.04
_cod_database_code 1000196

loop_
_symmetry_equiv_pos_as_xyz
x,y,z
-y,x-y,z
y-x,-x,z
-y,-x,z
y-x,y,z
x,x-y,z
-x,-y,1/2+z
y,y-x,1/2+z
x-y,x,1/2+z
y,x,1/2+z
x-y,-y,1/2+z
-x,y-x,1/2+z

loop_
_atom_site_label
_atom_site_type_symbol
_atom_site_symmetry_multiplicity
_atom_site_Wyckoff_symbol
_atom_site_fract_x
_atom_site_fract_y
_atom_site_fract_z
_atom_site_occupancy
_atom_site_attached_hydrogens
_atom_site_calc_flag
Sb1 Sb5+ 2 b 0.3333 0.6667 0.4999(5) 0.5723 0 d
Sn1 Sn4+ 2 b 0.3333 0.6667 0.4999(5) 0.3777 0 d
Fe1 Fe3+ 2 b 0.3333 0.6667 0.4999(5) 0.05 0 d
Fe2 Fe3+ 6 c 0.1692(4) -0.1692(4) 0.2216(6) 0.53 0 d
Sb2 Sb5+ 6 c 0.1692(4) -0.1692(4) 0.2216(6) 0.1446 0 d
Sn2 Sn4+ 6 c 0.1692(4) -0.1692(4) 0.2216(6) 0.0954 0 d
Li1 Li1+ 6 c 0.1692(4) -0.1692(4) 0.2216(6) 0.23 0 d
Li2 Li1+ 2 b 0.3333 0.6667 -0.075(2) 0.64 0 d
Fe3 Fe3+ 2 b 0.3333 0.6667 -0.075(2) 0.36 0 d
Li3 Li1+ 2 a 0. 0. 0.510(18) 1. 0 d
O1 O2- 2 a 0. 0. 0.3146(26) 1. 0 d
O2 O2- 2 b 0.3333 0.6667 0.1216(18) 1. 0 d
O3 O2- 6 c 0.4784(7) -0.4784(7) 0.3609(22) 1. 0 d
O4 O2- 6 c 0.1607(24) -0.1607(24) 0.6077(18) 1. 0 d

loop_
_atom_type_symbol
_atom_type_oxidation_number
Sb5+ 5.000
Sn4+ 4.000
Fe3+ 3.000
Li1+ 1.000
O2- -2.000
